data_1510930
loop_
_publ_author_name
'Mamedov, Kh.S.'
'Amikaslanov, I.K.'
'Magerramov, A.I.'
'Abdullaev, G.K.'

_publ_section_title
;
 The crystal structure of lithium praseodymium orthoborate, 3 Li3 Pr2 (B
 O3)3
;
_journal_name_full 'Zhurnal Strukturnoi Khimii (Issue-No. from 1981)'
_journal_page_first 410
_journal_page_last 413
_journal_volume 18
_journal_year 1977
_chemical_formula_sum 'B3 Li3 O9 Pr2'
_chemical_name_systematic 'Li3 Pr2 (B O3)3'
_space_group_IT_number 14
_symmetry_space_group_name_Hall '-P 2yn'
_symmetry_space_group_name_H-M 'P 1 21/n 1'
_cell_angle_alpha 90
_cell_angle_beta 103.72
_cell_angle_gamma 90
_cell_formula_units_Z 4
_cell_length_a 8.816
_cell_length_b 14.127
_cell_length_c 5.812
_cell_volume 703.194
_citation_journal_id_ASTM ZSTKAI
_cod_data_source_file boron_459.cif
_cod_data_source_block B3Li3O9Pr2
_cod_original_cell_volume 703.1935
_cod_original_sg_symbol_Hall '-P 2ybc (x-z,y,z)'
_cod_database_code 1510930

loop_
_symmetry_equiv_pos_as_xyz
x,y,z
-x+1/2,y+1/2,-z+1/2
-x,-y,-z
x-1/2,-y-1/2,z-1/2

loop_
_atom_site_label
_atom_site_type_symbol
_atom_site_fract_x
_atom_site_fract_y
_atom_site_fract_z
_atom_site_occupancy
_atom_site_U_iso_or_equiv
O8 O-2 0.1447 0.0086 0.2804 1 0.0
B2 B+3 0.5223 0.1755 0.3963 1 0.0
O9 O-2 0.4181 0.3949 0.7293 1 0.0
Pr1 Pr+3 0.19121 0.16463 0.13265 1 0.0
Pr2 Pr+3 0.339 0.00262 0.68797 1 0.0
O2 O-2 0.5904 0.0741 0.9188 1 0.0
Li1 Li+1 0.2695 0.2906 0.7271 1 0.0
Li2 Li+1 0.4749 0.3352 0.0707 1 0.0
O5 O-2 0.4428 0.2624 0.3618 1 0.0
O4 O-2 0.4331 0.096 0.3863 1 0.0
O3 O-2 0.6257 0.2419 0.9455 1 0.0
Li3 Li+1 0.3012 0.3876 0.3701 1 0.0
O7 O-2 0.1056 0.0672 0.7762 1 0.0
O6 O-2 0.6779 0.1697 0.4783 1 0.0
B3 B+3 0.4842 0.4826 0.7425 1 0.0
O1 O-2 0.3693 0.1708 0.8752 1 0.0
B1 B+3 0.5327 0.1642 0.9064 1 0.0
